data_2211433
loop_
_publ_author_name
'Liu, Shou-Xin'
'Han, Jian-Rong'
'Zhen, Xiao-Li'
'Tian, Xia'

_publ_section_title
;
 4-(2,4-Dichlorobenzyloxy)-3-methoxybenzaldehyde
;
_journal_coeditor_code HB2206
_journal_issue 12
_journal_name_full 'Acta Crystallographica Section E'
_journal_page_first o5643
_journal_page_last o5644
_journal_paper_doi 10.1107/S160053680604863X
_journal_volume 62
_journal_year 2006
_chemical_formula_iupac 'C15 H12 Cl2 O3'
_chemical_formula_moiety 'C15 H12 Cl2 O3'
_chemical_formula_sum 'C15 H12 Cl2 O3'
_chemical_formula_weight 311.15
_chemical_name_systematic
;
4-(2,4-Dichlorobenzyloxy)-3-methoxybenzaldehyde
;
_space_group_IT_number 14
_symmetry_cell_setting monoclinic
_symmetry_space_group_name_Hall '-P 2ybc'
_symmetry_space_group_name_H-M 'P 1 21/c 1'
_atom_sites_solution_hydrogens geom
_atom_sites_solution_primary direct
_atom_sites_solution_secondary difmap
_audit_creation_method SHELXL-97
_cell_angle_alpha 90.00
_cell_angle_beta 109.945(9)
_cell_angle_gamma 90.00
_cell_formula_units_Z 4
_cell_length_a 7.507(4)
_cell_length_b 24.436(15)
_cell_length_c 8.386(5)
_cell_measurement_reflns_used 1761
_cell_measurement_temperature 294(2)
_cell_measurement_theta_max 23.36
_cell_measurement_theta_min 2.71
_cell_volume 1446.1(15)
_computing_cell_refinement 'SAINT (Bruker, 1999)'
_computing_data_collection 'SMART (Bruker, 1999)'
_computing_data_reduction SAINT
_computing_molecular_graphics 'SHELXTL (Sheldrick, 1997b)'
_computing_publication_material SHELXTL
_computing_structure_refinement 'SHELXL97 (Sheldrick, 1997a)'
_computing_structure_solution 'SHELXS97 (Sheldrick, 1997a)'
_diffrn_ambient_temperature 294(2)
_diffrn_measured_fraction_theta_full 0.981
_diffrn_measured_fraction_theta_max 0.981
_diffrn_measurement_device_type 'Bruker SMART APEX CCD'
_diffrn_measurement_method '\f and \w'
_diffrn_radiation_monochromator graphite
_diffrn_radiation_source 'fine-focus sealed tube'
_diffrn_radiation_type MoK\a
_diffrn_radiation_wavelength 0.71073
_diffrn_reflns_av_R_equivalents 0.0451
_diffrn_reflns_av_sigmaI/netI 0.0559
_diffrn_reflns_limit_h_max 9
_diffrn_reflns_limit_h_min -6
_diffrn_reflns_limit_k_max 26
_diffrn_reflns_limit_k_min -30
_diffrn_reflns_limit_l_max 10
_diffrn_reflns_limit_l_min -10
_diffrn_reflns_number 8038
_diffrn_reflns_theta_full 26.50
_diffrn_reflns_theta_max 26.50
_diffrn_reflns_theta_min 2.72
_diffrn_standards_number 0
_exptl_absorpt_coefficient_mu 0.452
_exptl_absorpt_correction_T_max 0.956
_exptl_absorpt_correction_T_min 0.903
_exptl_absorpt_correction_type multi-scan
_exptl_absorpt_process_details '(SADABS; Sheldrick, 1996)'
_exptl_crystal_colour colorless
_exptl_crystal_density_diffrn 1.429
_exptl_crystal_density_method 'not measured'
_exptl_crystal_description block
_exptl_crystal_F_000 640
_exptl_crystal_size_max 0.20
_exptl_crystal_size_mid 0.16
_exptl_crystal_size_min 0.10
_refine_diff_density_max 0.224
_refine_diff_density_min -0.212
_refine_ls_extinction_method none
_refine_ls_goodness_of_fit_ref 1.032
_refine_ls_hydrogen_treatment constr
_refine_ls_matrix_type full
_refine_ls_number_parameters 182
_refine_ls_number_reflns 2952
_refine_ls_number_restraints 0
_refine_ls_restrained_S_all 1.032
_refine_ls_R_factor_all 0.1015
_refine_ls_R_factor_gt 0.0436
_refine_ls_shift/su_max 0.003
_refine_ls_shift/su_mean 0.000
_refine_ls_structure_factor_coef Fsqd
_refine_ls_weighting_details 'calc w=1/[\s^2^(Fo^2^)+(0.0423P)^2^] where P=(Fo^2^+2Fc^2^)/3'
_refine_ls_weighting_scheme calc
_refine_ls_wR_factor_gt 0.0873
_refine_ls_wR_factor_ref 0.1041
_reflns_number_gt 1663
_reflns_number_total 2952
_reflns_threshold_expression I>2\s(I)
_cod_data_source_file hb2206.cif
_cod_data_source_block I
_cod_depositor_comments
;
The following automatic conversions were performed:
'_symmetry_cell_setting' value 'Monoclinic' changed to 'monoclinic'
according to '/home/saulius/struct/CIF-dictionaries/cif_core.dic'
dictionary named 'cif_core.dic' version 2.4.1 from 2010-06-29.

Automatic conversion script
Id: cif_fix_enum 1527 2010-12-29 10:47:43Z saulius 

The following automatic conversions were performed:

'_symmetry_cell_setting' value 'Monoclinic' changed to 'monoclinic'
according to /home/saulius/struct/CIF-dictionaries/cif_core.dic
dictionary named 'cif_core.dic' version 2.4.1 from 2010-06-29.

Automatic conversion script
Id: cif_fix_values 1715 2011-07-08 13:25:40Z adriana 
;
_cod_original_sg_symbol_H-M 'P 21/c'
_cod_database_code 2211433
_cod_database_fobs_code 2211433

loop_
_symmetry_equiv_pos_as_xyz
'x, y, z'
'-x, y+1/2, -z+1/2'
'-x, -y, -z'
'x, -y-1/2, z-1/2'

loop_
_atom_site_type_symbol
_atom_site_label
_atom_site_fract_x
_atom_site_fract_y
_atom_site_fract_z
_atom_site_U_iso_or_equiv
_atom_site_adp_type
_atom_site_calc_flag
_atom_site_refinement_flags
_atom_site_occupancy
Cl Cl1 0.40640(9) 0.43342(3) 0.06884(8) 0.0594(2) Uani d . 1
Cl Cl2 0.60867(11) 0.24931(3) 0.44901(10) 0.0690(3) Uani d . 1
O O1 0.7854(2) 0.51813(6) 0.53269(18) 0.0506(5) Uani d . 1
O O2 1.0073(2) 0.55292(6) 0.82480(19) 0.0499(5) Uani d . 1
O O3 0.8678(3) 0.78251(8) 0.5291(3) 0.0720(6) Uani d . 1
C C1 0.8143(3) 0.57386(9) 0.5429(3) 0.0386(6) Uani d . 1
C C2 0.9328(3) 0.59288(9) 0.7038(3) 0.0376(6) Uani d . 1
C C3 0.9655(3) 0.64876(10) 0.7280(3) 0.0394(6) Uani d . 1
H H3 1.0425 0.6616 0.8334 0.047 Uiso calc R 1
C C4 0.8840(3) 0.68624(10) 0.5954(3) 0.0410(6) Uani d . 1
C C5 0.7693(3) 0.66679(10) 0.4373(3) 0.0457(6) Uani d . 1
H H5 0.7160 0.6913 0.3490 0.055 Uiso calc R 1
C C6 0.7338(3) 0.61089(10) 0.4105(3) 0.0457(6) Uani d . 1
H H6 0.6567 0.5983 0.3049 0.055 Uiso calc R 1
C C7 1.1066(4) 0.57153(11) 0.9956(3) 0.0591(8) Uani d . 1
H H7A 1.2179 0.5914 0.9982 0.089 Uiso calc R 1
H H7B 1.1428 0.5406 1.0701 0.089 Uiso calc R 1
H H7C 1.0252 0.5950 1.0319 0.089 Uiso calc R 1
C C8 0.9217(4) 0.74498(11) 0.6296(4) 0.0544(7) Uani d . 1
H H8 0.9947 0.7544 0.7400 0.065 Uiso calc R 1
C C9 0.6702(3) 0.49546(10) 0.3730(3) 0.0450(6) Uani d . 1
H H9A 0.7268 0.5030 0.2872 0.054 Uiso calc R 1
H H9B 0.5450 0.5118 0.3372 0.054 Uiso calc R 1
C C10 0.6556(3) 0.43428(9) 0.3942(3) 0.0374(6) Uani d . 1
C C11 0.5384(3) 0.40173(10) 0.2623(3) 0.0389(6) Uani d . 1
C C12 0.5208(3) 0.34542(10) 0.2762(3) 0.0416(6) Uani d . 1
H H12 0.4412 0.3250 0.1866 0.050 Uiso calc R 1
C C13 0.6261(3) 0.32076(10) 0.4284(3) 0.0448(6) Uani d . 1
C C14 0.7442(3) 0.35099(10) 0.5638(3) 0.0472(6) Uani d . 1
H H14 0.8130 0.3338 0.6651 0.057 Uiso calc R 1
C C15 0.7579(3) 0.40749(10) 0.5453(3) 0.0445(6) Uani d . 1
H H15 0.8370 0.4278 0.6356 0.053 Uiso calc R 1

loop_
_atom_site_aniso_label
_atom_site_aniso_U_11
_atom_site_aniso_U_22
_atom_site_aniso_U_33
_atom_site_aniso_U_12
_atom_site_aniso_U_13
_atom_site_aniso_U_23
Cl1 0.0642(5) 0.0624(5) 0.0392(4) -0.0021(3) 0.0016(3) 0.0018(3)
Cl2 0.0751(6) 0.0401(4) 0.0807(6) -0.0040(3) 0.0121(4) 0.0013(4)
O1 0.0664(12) 0.0390(11) 0.0368(10) -0.0046(8) 0.0053(8) -0.0051(8)
O2 0.0678(12) 0.0396(10) 0.0340(9) 0.0039(8) 0.0066(8) 0.0016(8)
O3 0.0885(16) 0.0462(12) 0.0777(14) -0.0026(10) 0.0236(12) 0.0172(11)
C1 0.0442(14) 0.0339(14) 0.0371(14) -0.0014(11) 0.0129(11) -0.0046(11)
C2 0.0417(15) 0.0384(14) 0.0337(13) 0.0031(11) 0.0141(11) -0.0004(12)
C3 0.0402(14) 0.0412(15) 0.0340(14) -0.0036(11) 0.0091(11) -0.0037(11)
C4 0.0401(15) 0.0389(15) 0.0445(15) -0.0010(11) 0.0153(12) 0.0021(12)
C5 0.0475(16) 0.0419(16) 0.0441(15) 0.0016(12) 0.0108(13) 0.0093(13)
C6 0.0470(16) 0.0483(17) 0.0355(14) -0.0002(12) 0.0061(12) 0.0001(12)
C7 0.070(2) 0.0602(18) 0.0341(14) 0.0021(14) 0.0016(13) 0.0009(13)
C8 0.0586(19) 0.0458(18) 0.0551(17) -0.0040(13) 0.0148(14) -0.0021(15)
C9 0.0508(16) 0.0458(16) 0.0337(13) -0.0046(12) 0.0085(12) -0.0064(12)
C10 0.0369(14) 0.0394(14) 0.0368(13) 0.0000(11) 0.0136(11) -0.0027(11)
C11 0.0333(13) 0.0483(16) 0.0325(13) 0.0024(11) 0.0079(11) -0.0019(11)
C12 0.0379(14) 0.0443(15) 0.0404(15) -0.0058(11) 0.0106(12) -0.0095(12)
C13 0.0469(16) 0.0355(14) 0.0528(16) 0.0011(11) 0.0180(13) -0.0036(13)
C14 0.0486(16) 0.0465(16) 0.0412(15) 0.0041(12) 0.0084(12) 0.0003(13)
C15 0.0474(16) 0.0444(16) 0.0371(14) -0.0007(12) 0.0083(12) -0.0081(12)

loop_
_atom_type_symbol
_atom_type_description
_atom_type_scat_dispersion_real
_atom_type_scat_dispersion_imag
_atom_type_scat_source
C C 0.0033 0.0016 'International Tables Vol C Tables 4.2.6.8 and 6.1.1.4'
H H 0.0000 0.0000 'International Tables Vol C Tables 4.2.6.8 and 6.1.1.4'
O O 0.0106 0.0060 'International Tables Vol C Tables 4.2.6.8 and 6.1.1.4'
Cl Cl 0.1484 0.1585 'International Tables Vol C Tables 4.2.6.8 and 6.1.1.4'

loop_
_geom_angle_atom_site_label_1
_geom_angle_atom_site_label_2
_geom_angle_atom_site_label_3
_geom_angle
C1 O1 C9 118.18(17)
C2 O2 C7 116.64(18)
O1 C1 C6 125.0(2)
O1 C1 C2 114.71(19)
C6 C1 C2 120.3(2)
O2 C2 C3 125.5(2)
O2 C2 C1 115.6(2)
C3 C2 C1 118.9(2)
C2 C3 C4 121.0(2)
C2 C3 H3 119.5
C4 C3 H3 119.5
C5 C4 C3 119.3(2)
C5 C4 C8 122.2(2)
C3 C4 C8 118.5(2)
C4 C5 C6 120.6(2)
C4 C5 H5 119.7
C6 C5 H5 119.7
C5 C6 C1 119.9(2)
C5 C6 H6 120.1
C1 C6 H6 120.1
O2 C7 H7A 109.5
O2 C7 H7B 109.5
H7A C7 H7B 109.5
O2 C7 H7C 109.5
H7A C7 H7C 109.5
H7B C7 H7C 109.5
O3 C8 C4 127.1(3)
O3 C8 H8 116.4
C4 C8 H8 116.4
O1 C9 C10 108.46(18)
O1 C9 H9A 110.0
C10 C9 H9A 110.0
O1 C9 H9B 110.0
C10 C9 H9B 110.0
H9A C9 H9B 108.4
C15 C10 C11 116.8(2)
C15 C10 C9 121.9(2)
C11 C10 C9 121.2(2)
C12 C11 C10 123.2(2)
C12 C11 Cl1 118.11(17)
C10 C11 Cl1 118.73(19)
C13 C12 C11 117.7(2)
C13 C12 H12 121.1
C11 C12 H12 121.1
C12 C13 C14 121.6(2)
C12 C13 Cl2 118.79(18)
C14 C13 Cl2 119.57(19)
C13 C14 C15 119.0(2)
C13 C14 H14 120.5
C15 C14 H14 120.5
C14 C15 C10 121.6(2)
C14 C15 H15 119.2
C10 C15 H15 119.2

loop_
_geom_bond_atom_site_label_1
_geom_bond_atom_site_label_2
_geom_bond_distance
Cl1 C11 1.765(2)
Cl2 C13 1.764(3)
O1 C1 1.377(3)
O1 C9 1.434(3)
O2 C2 1.381(3)
O2 C7 1.444(3)
O3 C8 1.217(3)
C1 C6 1.400(3)
C1 C2 1.417(3)
C2 C3 1.390(3)
C3 C4 1.409(3)
C3 H3 0.9300
C4 C5 1.395(3)
C4 C8 1.472(3)
C5 C6 1.395(3)
C5 H5 0.9300
C6 H6 0.9300
C7 H7A 0.9600
C7 H7B 0.9600
C7 H7C 0.9600
C8 H8 0.9300
C9 C10 1.514(3)
C9 H9A 0.9700
C9 H9B 0.9700
C10 C15 1.400(3)
C10 C11 1.402(3)
C11 C12 1.391(3)
C12 C13 1.389(3)
C12 H12 0.9300
C13 C14 1.391(3)
C14 C15 1.397(3)
C14 H14 0.9300
C15 H15 0.9300

loop_
_geom_hbond_atom_site_label_D
_geom_hbond_atom_site_label_H
_geom_hbond_atom_site_label_A
_geom_hbond_site_symmetry_A
_geom_hbond_distance_DH
_geom_hbond_distance_HA
_geom_hbond_distance_DA
_geom_hbond_angle_DHA
_geom_hbond_publ_flag
C12 H12 O3 2_645 0.93 2.62 3.512(3) 161 yes

loop_
_geom_torsion_atom_site_label_1
_geom_torsion_atom_site_label_2
_geom_torsion_atom_site_label_3
_geom_torsion_atom_site_label_4
_geom_torsion
C9 O1 C1 C6 2.6(3)
C9 O1 C1 C2 -178.75(19)
C7 O2 C2 C3 8.5(3)
C7 O2 C2 C1 -171.7(2)
O1 C1 C2 O2 2.2(3)
C6 C1 C2 O2 -179.1(2)
O1 C1 C2 C3 -178.0(2)
C6 C1 C2 C3 0.7(3)
O2 C2 C3 C4 179.4(2)
C1 C2 C3 C4 -0.4(3)
C2 C3 C4 C5 -0.3(3)
C2 C3 C4 C8 179.1(2)
C3 C4 C5 C6 0.6(3)
C8 C4 C5 C6 -178.8(2)
C4 C5 C6 C1 -0.3(4)
O1 C1 C6 C5 178.2(2)
C2 C1 C6 C5 -0.4(4)
C5 C4 C8 O3 -3.1(4)
C3 C4 C8 O3 177.6(2)
C1 O1 C9 C10 -178.71(18)
O1 C9 C10 C15 -5.5(3)
O1 C9 C10 C11 174.7(2)
C15 C10 C11 C12 0.1(3)
C9 C10 C11 C12 179.9(2)
C15 C10 C11 Cl1 -179.90(17)
C9 C10 C11 Cl1 0.0(3)
C10 C11 C12 C13 -0.4(3)
Cl1 C11 C12 C13 179.55(17)
C11 C12 C13 C14 0.7(3)
C11 C12 C13 Cl2 -179.34(17)
C12 C13 C14 C15 -0.5(4)
Cl2 C13 C14 C15 179.48(18)
C13 C14 C15 C10 0.1(4)
C11 C10 C15 C14 0.1(3)
C9 C10 C15 C14 -179.8(2)

loop_
_cod_related_entry_id
_cod_related_entry_database
_cod_related_entry_code
1 ChemSpider 642639
